data_4306807
loop_
_publ_author_name
'Cristina Tejel'
'Miguel A. Ciriano'
'Sonia Jim\'enez'
'Vincenzo Passarelli'
'Jos\'e A. L\'opez'

_publ_contact_author
;
  Dr. Jos\'e A. L\'opez
  Departamento de Qu\'imica Inorg\'anica - I.C.M.A.
  Facultad de Ciencias
  Universidad de Zaragoza
  50009 Zaragoza, Spain
;
_publ_contact_author_email lopez@unizar.es
_publ_section_title
;
Formation of a Bridging-Imido d6 Rhodium Compound by Nitrene Capture.
Insertion and Cycloaddition Reactions
;
_journal_name_full 'Inorganic Chemistry'
_journal_page_first 10220
_journal_page_last 10222
_journal_paper_doi 10.1021/ic801703d
_journal_volume 47
_journal_year 2008
_chemical_formula_moiety 'C26 H29 N2 O6 Rh S2'
_chemical_formula_sum 'C26 H29 N2 O6 Rh S2'
_chemical_formula_weight 632.54
_chemical_name_systematic
;
 ?
;
_space_group_IT_number 11
_symmetry_cell_setting monoclinic
_symmetry_space_group_name_Hall '-P 2yb'
_symmetry_space_group_name_H-M 'P 1 21/m 1'
_atom_sites_solution_hydrogens geom
_atom_sites_solution_primary heavy
_atom_sites_solution_secondary difmap
_audit_creation_method SHELXL-97
_cell_angle_alpha 90.00
_cell_angle_beta 114.359(2)
_cell_angle_gamma 90.00
_cell_formula_units_Z 2
_cell_length_a 7.8460(8)
_cell_length_b 21.966(2)
_cell_length_c 8.2972(9)
_cell_measurement_reflns_used 3112
_cell_measurement_temperature 100(2)
_cell_measurement_theta_max 27.21
_cell_measurement_theta_min 2.69
_cell_volume 1302.7(2)
_computing_cell_refinement 'SAINT+ v. 6.45 (Bruker AXS, 2003)'
_computing_data_collection 'SMART v. 5.611 (Bruker AXS, 2000)'
_computing_data_reduction 'SAINT+ v. 6.45 (Bruker AXS, 2003)'
_computing_molecular_graphics
;
ORTEP3 for Windows - L. J. Farrugia, 
J. Appl. Crystallogr. 1997, 30, 565.
;
_computing_structure_refinement
;
SHELX97 - Programs for Crystal Structure Analysis (Release 97-2). 
G. M. Sheldrick, Institut fur Anorganische Chemie der Universitat, 
Tammanstrasse 4, D-3400 Gottingen, Germany, 1998.
;
_computing_structure_solution
;
SHELX97 - Programs for Crystal Structure Analysis (Release 97-2). 
G. M. Sheldrick, Institut fur Anorganische Chemie der Universitat, 
Tammanstrasse 4, D-3400 Gottingen, Germany, 1998.
;
_diffrn_ambient_temperature 100(2)
_diffrn_detector_area_resol_mean 8.26
_diffrn_measured_fraction_theta_full 0.998
_diffrn_measured_fraction_theta_max 0.998
_diffrn_measurement_device_type 'Bruker SMART APEX CCD system'
_diffrn_measurement_method '\w rotations with narrow frames'
_diffrn_radiation_monochromator graphite
_diffrn_radiation_type MoK\a
_diffrn_radiation_wavelength 0.71073
_diffrn_reflns_av_R_equivalents 0.0393
_diffrn_reflns_av_sigmaI/netI 0.0361
_diffrn_reflns_limit_h_max 10
_diffrn_reflns_limit_h_min -9
_diffrn_reflns_limit_k_max 28
_diffrn_reflns_limit_k_min -27
_diffrn_reflns_limit_l_max 10
_diffrn_reflns_limit_l_min -10
_diffrn_reflns_number 11758
_diffrn_reflns_theta_full 27.00
_diffrn_reflns_theta_max 27.00
_diffrn_reflns_theta_min 1.85
_diffrn_source 'normal-focus sealed tube'
_diffrn_standards_decay_% 0
_exptl_absorpt_coefficient_mu 0.861
_exptl_absorpt_correction_T_max 0.9664
_exptl_absorpt_correction_T_min 0.7880
_exptl_absorpt_correction_type multi-scan
_exptl_absorpt_process_details
; 
  SADABS: Area-Detector Absorption Correction.  v. 2.10 Bruker-AXS 
;
_exptl_crystal_colour orange
_exptl_crystal_density_diffrn 1.613
_exptl_crystal_density_method 'not measured'
_exptl_crystal_description neddle
_exptl_crystal_F_000 648
_exptl_crystal_size_max 0.32
_exptl_crystal_size_mid 0.05
_exptl_crystal_size_min 0.04
_refine_diff_density_max 0.862
_refine_diff_density_min -0.382
_refine_diff_density_rms 0.111
_refine_ls_extinction_method none
_refine_ls_goodness_of_fit_ref 1.155
_refine_ls_hydrogen_treatment constr
_refine_ls_matrix_type full
_refine_ls_number_parameters 181
_refine_ls_number_reflns 2912
_refine_ls_number_restraints 0
_refine_ls_restrained_S_all 1.155
_refine_ls_R_factor_all 0.0436
_refine_ls_R_factor_gt 0.0388
_refine_ls_shift/su_max 0.001
_refine_ls_shift/su_mean 0.000
_refine_ls_structure_factor_coef Fsqd
_refine_ls_weighting_details 'calc w=1/[\s^2^(Fo^2^)+(0.0471P)^2^+0.8632P] where P=(Fo^2^+2Fc^2^)/3'
_refine_ls_weighting_scheme calc
_refine_ls_wR_factor_gt 0.0931
_refine_ls_wR_factor_ref 0.0954
_reflns_number_gt 2673
_reflns_number_total 2912
_reflns_threshold_expression >2sigma(I)
_cod_data_source_file ic801703d_si_003_5.cif
_cod_data_source_block cta150as
_cod_depositor_comments
;
The following automatic conversions were performed:
'_symmetry_cell_setting' value 'Monoclinic' changed to 'monoclinic'
according to '/home/saulius/struct/CIF-dictionaries/cif_core.dic'
dictionary named 'cif_core.dic' version 2.4.1 from 2010-06-29.

Automatic conversion script
Id: cif_fix_enum 1527 2010-12-29 10:47:43Z saulius 
;
_cod_original_sg_symbol_H-M 'P 21/m'
_cod_database_code 4306807

loop_
_symmetry_equiv_pos_as_xyz
'x, y, z'
'-x, y+1/2, -z'
'-x, -y, -z'
'x, -y-1/2, z'

loop_
_atom_site_label
_atom_site_type_symbol
_atom_site_fract_x
_atom_site_fract_y
_atom_site_fract_z
_atom_site_U_iso_or_equiv
_atom_site_adp_type
_atom_site_occupancy
_atom_site_symmetry_multiplicity
_atom_site_calc_flag
_atom_site_refinement_flags
_atom_site_disorder_assembly
_atom_site_disorder_group
Rh Rh 0.31029(4) 0.2500 0.45850(4) 0.01208(11) Uani 1 2 d S . .
S S 0.05587(11) 0.13495(3) 0.19766(9) 0.01637(17) Uani 1 1 d . . .
O1 O -0.1437(3) 0.14260(10) 0.1204(3) 0.0220(5) Uani 1 1 d . . .
O2 O 0.1403(3) 0.10460(10) 0.3659(3) 0.0237(5) Uani 1 1 d . . .
O3 O -0.0394(4) 0.2500 -0.0367(4) 0.0197(7) Uani 1 2 d S . .
O4 O 0.0113(5) 0.2500 0.6022(4) 0.0321(8) Uani 1 2 d S . .
N N 0.1615(4) 0.20037(11) 0.2240(3) 0.0164(5) Uani 1 1 d . . .
C1 C 0.1190(4) 0.09420(13) 0.0464(4) 0.0151(6) Uani 1 1 d . . .
C2 C 0.0690(4) 0.11648(14) -0.1242(4) 0.0183(6) Uani 1 1 d . . .
H2 H 0.0051 0.1542 -0.1588 0.022 Uiso 1 1 calc R . .
C3 C 0.1135(4) 0.08293(14) -0.2427(4) 0.0189(6) Uani 1 1 d . . .
H3 H 0.0798 0.0980 -0.3592 0.023 Uiso 1 1 calc R . .
C4 C 0.2072(4) 0.02729(14) -0.1943(4) 0.0171(6) Uani 1 1 d . . .
C5 C 0.2565(4) 0.00656(14) -0.0231(4) 0.0198(6) Uani 1 1 d . . .
H5 H 0.3217 -0.0310 0.0123 0.024 Uiso 1 1 calc R . .
C6 C 0.2130(4) 0.03931(14) 0.0980(4) 0.0178(6) Uani 1 1 d . . .
H6 H 0.2472 0.0243 0.2146 0.021 Uiso 1 1 calc R . .
C7 C 0.2519(5) -0.00999(14) -0.3256(4) 0.0215(7) Uani 1 1 d . . .
H7A H 0.2253 0.0141 -0.4327 0.032 Uiso 1 1 calc R . .
H7B H 0.1749 -0.0469 -0.3564 0.032 Uiso 1 1 calc R . .
H7C H 0.3845 -0.0213 -0.2728 0.032 Uiso 1 1 calc R . .
C8 C 0.0755(6) 0.2500 0.1155(5) 0.0167(8) Uani 1 2 d S . .
C9 C 0.1138(6) 0.2500 0.5396(5) 0.0190(9) Uani 1 2 d S . .
C10 C 0.5255(6) 0.2500 0.7294(5) 0.0239(10) Uani 1 2 d S . .
C11 C 0.5454(4) 0.19717(15) 0.6390(4) 0.0214(7) Uani 1 1 d . . .
C12 C 0.5904(4) 0.21776(14) 0.4955(4) 0.0189(6) Uani 1 1 d . . .
C13 C 0.4972(8) 0.2500 0.8982(6) 0.0417(15) Uani 1 2 d S . .
H13A H 0.4270 0.2136 0.9024 0.062 Uiso 1 1 d R . .
H13B H 0.6190 0.2500 0.9996 0.062 Uiso 1 2 d SR . .
C14 C 0.5440(5) 0.13213(17) 0.6916(5) 0.0376(10) Uani 1 1 d . . .
H14A H 0.6717 0.1194 0.7679 0.056 Uiso 1 1 calc R . .
H14B H 0.4951 0.1065 0.5854 0.056 Uiso 1 1 calc R . .
H14C H 0.4643 0.1279 0.7559 0.056 Uiso 1 1 calc R . .
C15 C 0.6284(5) 0.17634(17) 0.3713(5) 0.0318(8) Uani 1 1 d . . .
H15A H 0.6363 0.2003 0.2749 0.048 Uiso 1 1 calc R . .
H15B H 0.5269 0.1466 0.3222 0.048 Uiso 1 1 calc R . .
H15C H 0.7471 0.1550 0.4352 0.048 Uiso 1 1 calc R . .

loop_
_atom_site_aniso_label
_atom_site_aniso_U_11
_atom_site_aniso_U_22
_atom_site_aniso_U_33
_atom_site_aniso_U_23
_atom_site_aniso_U_13
_atom_site_aniso_U_12
Rh 0.01218(18) 0.01319(18) 0.01048(16) 0.000 0.00428(13) 0.000
S 0.0227(4) 0.0136(4) 0.0145(3) -0.0011(3) 0.0094(3) -0.0014(3)
O1 0.0215(12) 0.0211(12) 0.0271(12) -0.0048(9) 0.0139(10) -0.0037(9)
O2 0.0380(14) 0.0183(11) 0.0163(10) -0.0005(9) 0.0126(10) 0.0001(10)
O3 0.0246(17) 0.0185(16) 0.0124(14) 0.000 0.0039(13) 0.000
O4 0.0206(18) 0.053(2) 0.0276(18) 0.000 0.0149(15) 0.000
N 0.0218(14) 0.0117(12) 0.0138(11) -0.0012(9) 0.0052(10) 0.0001(10)
C1 0.0168(15) 0.0141(14) 0.0150(13) -0.0014(11) 0.0074(12) -0.0023(11)
C2 0.0210(16) 0.0157(15) 0.0183(14) 0.0014(12) 0.0083(13) 0.0022(12)
C3 0.0221(16) 0.0195(15) 0.0162(14) -0.0005(12) 0.0091(13) -0.0002(13)
C4 0.0143(15) 0.0179(15) 0.0194(14) -0.0041(12) 0.0071(12) -0.0037(11)
C5 0.0209(16) 0.0148(15) 0.0237(15) 0.0006(12) 0.0091(13) 0.0006(12)
C6 0.0213(16) 0.0153(15) 0.0162(13) 0.0011(11) 0.0071(12) -0.0001(12)
C7 0.0261(17) 0.0177(16) 0.0222(15) -0.0036(12) 0.0114(14) 0.0001(13)
C8 0.020(2) 0.015(2) 0.0158(19) 0.000 0.0082(18) 0.000
C9 0.015(2) 0.021(2) 0.017(2) 0.000 0.0024(17) 0.000
C10 0.009(2) 0.048(3) 0.0094(19) 0.000 -0.0018(16) 0.000
C11 0.0141(15) 0.0241(17) 0.0211(15) 0.0061(13) 0.0024(13) 0.0005(12)
C12 0.0106(15) 0.0248(17) 0.0194(14) 0.0004(12) 0.0043(12) 0.0032(12)
C13 0.025(3) 0.087(5) 0.010(2) 0.000 0.004(2) 0.000
C14 0.0237(19) 0.032(2) 0.045(2) 0.0210(17) 0.0025(17) 0.0007(15)
C15 0.0259(19) 0.033(2) 0.0357(19) -0.0119(16) 0.0117(16) 0.0042(15)

loop_
_atom_type_symbol
_atom_type_description
_atom_type_scat_dispersion_real
_atom_type_scat_dispersion_imag
_atom_type_scat_source
C C 0.0033 0.0016 'International Tables Vol C Tables 4.2.6.8 and 6.1.1.4'
H H 0.0000 0.0000 'International Tables Vol C Tables 4.2.6.8 and 6.1.1.4'
N N 0.0061 0.0033 'International Tables Vol C Tables 4.2.6.8 and 6.1.1.4'
O O 0.0106 0.0060 'International Tables Vol C Tables 4.2.6.8 and 6.1.1.4'
S S 0.1246 0.1234 'International Tables Vol C Tables 4.2.6.8 and 6.1.1.4'
Rh Rh -1.1178 0.9187 'International Tables Vol C Tables 4.2.6.8 and 6.1.1.4'

loop_
_geom_angle_atom_site_label_1
_geom_angle_atom_site_label_2
_geom_angle_atom_site_label_3
_geom_angle
_geom_angle_site_symmetry_1
_geom_angle_site_symmetry_3
_geom_angle_publ_flag
C9 Rh N 95.98(13) . . ?
C9 Rh N 95.98(13) . 4_565 ?
N Rh N 62.14(13) . 4_565 ?
C9 Rh C11 109.58(13) . 4_565 ?
N Rh C11 154.23(11) . 4_565 ?
N Rh C11 110.42(11) 4_565 4_565 ?
C9 Rh C11 109.58(13) . . ?
N Rh C11 110.42(11) . . ?
N Rh C11 154.23(11) 4_565 . ?
C11 Rh C11 64.62(17) 4_565 . ?
C9 Rh C10 91.78(17) . . ?
N Rh C10 147.83(7) . . ?
N Rh C10 147.83(7) 4_565 . ?
C11 Rh C10 38.19(10) 4_565 . ?
C11 Rh C10 38.19(10) . . ?
C9 Rh C12 148.11(13) . 4_565 ?
N Rh C12 115.72(11) . 4_565 ?
N Rh C12 95.89(10) 4_565 4_565 ?
C11 Rh C12 38.58(11) 4_565 4_565 ?
C11 Rh C12 63.98(11) . 4_565 ?
C10 Rh C12 63.52(13) . 4_565 ?
C9 Rh C12 148.11(13) . . ?
N Rh C12 95.89(10) . . ?
N Rh C12 115.72(11) 4_565 . ?
C11 Rh C12 63.98(11) 4_565 . ?
C11 Rh C12 38.58(11) . . ?
C10 Rh C12 63.52(13) . . ?
C12 Rh C12 37.44(16) 4_565 . ?
O1 S O2 117.95(14) . . ?
O1 S N 110.96(13) . . ?
O2 S N 105.87(13) . . ?
O1 S C1 108.34(13) . . ?
O2 S C1 107.58(14) . . ?
N S C1 105.41(13) . . ?
C8 N S 121.2(2) . . ?
C8 N Rh 97.31(19) . . ?
S N Rh 129.53(14) . . ?
C6 C1 C2 120.7(3) . . ?
C6 C1 S 119.3(2) . . ?
C2 C1 S 119.9(2) . . ?
C3 C2 C1 119.2(3) . . ?
C2 C3 C4 121.2(3) . . ?
C5 C4 C3 118.3(3) . . ?
C5 C4 C7 120.7(3) . . ?
C3 C4 C7 121.1(3) . . ?
C4 C5 C6 121.6(3) . . ?
C1 C6 C5 119.1(3) . . ?
O3 C8 N 128.71(17) . 4_565 ?
O3 C8 N 128.71(17) . . ?
N C8 N 102.5(3) 4_565 . ?
O4 C9 Rh 173.7(4) . . ?
C11 C10 C11 109.0(4) . 4_565 ?
C11 C10 C13 125.46(19) . . ?
C11 C10 C13 125.46(19) 4_565 . ?
C11 C10 Rh 70.4(2) . . ?
C11 C10 Rh 70.4(2) 4_565 . ?
C13 C10 Rh 127.5(3) . . ?
C10 C11 C12 107.2(3) . . ?
C10 C11 C14 127.5(3) . . ?
C12 C11 C14 124.9(3) . . ?
C10 C11 Rh 71.4(2) . . ?
C12 C11 Rh 72.05(17) . . ?
C14 C11 Rh 127.3(2) . . ?
C12 C12 C11 108.22(18) 4_565 . ?
C12 C12 C15 127.52(19) 4_565 . ?
C11 C12 C15 124.3(3) . . ?
C12 C12 Rh 71.28(8) 4_565 . ?
C11 C12 Rh 69.37(17) . . ?
C15 C12 Rh 124.8(2) . . ?

loop_
_geom_bond_atom_site_label_1
_geom_bond_atom_site_label_2
_geom_bond_distance
_geom_bond_site_symmetry_2
_geom_bond_publ_flag
Rh C9 1.920(5) . ?
Rh N 2.113(2) . ?
Rh N 2.113(2) 4_565 ?
Rh C11 2.171(3) 4_565 ?
Rh C11 2.171(3) . ?
Rh C10 2.185(4) . ?
Rh C12 2.207(3) 4_565 ?
Rh C12 2.207(3) . ?
S O1 1.436(2) . ?
S O2 1.438(2) . ?
S N 1.628(3) . ?
S C1 1.770(3) . ?
O3 C8 1.212(5) . ?
O4 C9 1.123(5) . ?
N C8 1.398(4) . ?
C1 C6 1.386(4) . ?
C1 C2 1.392(4) . ?
C2 C3 1.384(4) . ?
C3 C4 1.397(4) . ?
C4 C5 1.386(4) . ?
C4 C7 1.515(4) . ?
C5 C6 1.388(4) . ?
C8 N 1.398(4) 4_565 ?
C10 C11 1.425(4) . ?
C10 C11 1.425(4) 4_565 ?
C10 C13 1.506(6) . ?
C11 C12 1.447(4) . ?
C11 C14 1.495(5) . ?
C12 C12 1.416(6) 4_565 ?
C12 C15 1.494(4) . ?

loop_
_geom_torsion_atom_site_label_1
_geom_torsion_atom_site_label_2
_geom_torsion_atom_site_label_3
_geom_torsion_atom_site_label_4
_geom_torsion
_geom_torsion_site_symmetry_1
_geom_torsion_site_symmetry_2
_geom_torsion_site_symmetry_3
_geom_torsion_site_symmetry_4
_geom_torsion_publ_flag
O1 S N C8 -26.9(3) . . . . ?
O2 S N C8 -156.0(3) . . . . ?
C1 S N C8 90.1(3) . . . . ?
O1 S N Rh 106.93(18) . . . . ?
O2 S N Rh -22.2(2) . . . . ?
C1 S N Rh -136.00(18) . . . . ?
C9 Rh N C8 88.2(2) . . . . ?
N Rh N C8 -5.5(2) 4_565 . . . ?
C11 Rh N C8 -84.7(3) 4_565 . . . ?
C11 Rh N C8 -158.3(2) . . . . ?
C10 Rh N C8 -168.8(3) . . . . ?
C12 Rh N C8 -88.2(2) 4_565 . . . ?
C12 Rh N C8 -121.5(2) . . . . ?
C9 Rh N S -53.40(19) . . . . ?
N Rh N S -147.02(14) 4_565 . . . ?
C11 Rh N S 133.8(2) 4_565 . . . ?
C11 Rh N S 60.1(2) . . . . ?
C10 Rh N S 49.6(3) . . . . ?
C12 Rh N S 130.20(18) 4_565 . . . ?
C12 Rh N S 96.95(19) . . . . ?
O1 S C1 C6 -121.2(2) . . . . ?
O2 S C1 C6 7.3(3) . . . . ?
N S C1 C6 119.9(2) . . . . ?
O1 S C1 C2 56.8(3) . . . . ?
O2 S C1 C2 -174.6(2) . . . . ?
N S C1 C2 -62.0(3) . . . . ?
C6 C1 C2 C3 0.3(5) . . . . ?
S C1 C2 C3 -177.7(2) . . . . ?
C1 C2 C3 C4 0.1(5) . . . . ?
C2 C3 C4 C5 -0.6(5) . . . . ?
C2 C3 C4 C7 178.6(3) . . . . ?
C3 C4 C5 C6 0.8(5) . . . . ?
C7 C4 C5 C6 -178.5(3) . . . . ?
C2 C1 C6 C5 -0.2(5) . . . . ?
S C1 C6 C5 177.8(2) . . . . ?
C4 C5 C6 C1 -0.4(5) . . . . ?
S N C8 O3 -29.1(6) . . . . ?
Rh N C8 O3 -175.0(4) . . . . ?
S N C8 N 153.38(15) . . . 4_565 ?
Rh N C8 N 7.5(3) . . . 4_565 ?
N Rh C9 O4 148.74(7) . . . . ?
N Rh C9 O4 -148.74(7) 4_565 . . . ?
C11 Rh C9 O4 -34.56(10) 4_565 . . . ?
C11 Rh C9 O4 34.56(10) . . . . ?
C10 Rh C9 O4 0.000(10) . . . . ?
C12 Rh C9 O4 -37.40(19) 4_565 . . . ?
C12 Rh C9 O4 37.40(19) . . . . ?
C9 Rh C10 C11 120.18(19) . . . . ?
N Rh C10 C11 16.0(4) . . . . ?
N Rh C10 C11 -135.6(2) 4_565 . . . ?
C11 Rh C10 C11 -119.6(4) 4_565 . . . ?
C12 Rh C10 C11 -80.8(2) 4_565 . . . ?
C12 Rh C10 C11 -38.81(19) . . . . ?
C9 Rh C10 C11 -120.18(19) . . . 4_565 ?
N Rh C10 C11 135.6(2) . . . 4_565 ?
N Rh C10 C11 -16.0(4) 4_565 . . 4_565 ?
C11 Rh C10 C11 119.6(4) . . . 4_565 ?
C12 Rh C10 C11 38.81(19) 4_565 . . 4_565 ?
C12 Rh C10 C11 80.8(2) . . . 4_565 ?
C9 Rh C10 C13 0.000(1) . . . . ?
N Rh C10 C13 -104.2(2) . . . . ?
N Rh C10 C13 104.2(2) 4_565 . . . ?
C11 Rh C10 C13 120.18(19) 4_565 . . . ?
C11 Rh C10 C13 -120.18(19) . . . . ?
C12 Rh C10 C13 158.99(9) 4_565 . . . ?
C12 Rh C10 C13 -158.99(9) . . . . ?
C11 C10 C11 C12 3.6(5) 4_565 . . . ?
C13 C10 C11 C12 -173.7(4) . . . . ?
Rh C10 C11 C12 63.6(2) . . . . ?
C11 C10 C11 C14 176.8(2) 4_565 . . . ?
C13 C10 C11 C14 -0.5(7) . . . . ?
Rh C10 C11 C14 -123.2(3) . . . . ?
C11 C10 C11 Rh -60.0(3) 4_565 . . . ?
C13 C10 C11 Rh 122.6(4) . . . . ?
C9 Rh C11 C10 -66.5(2) . . . . ?
N Rh C11 C10 -171.01(19) . . . . ?
N Rh C11 C10 121.1(3) 4_565 . . . ?
C11 Rh C11 C10 36.5(2) 4_565 . . . ?
C12 Rh C11 C10 79.5(2) 4_565 . . . ?
C12 Rh C11 C10 115.9(3) . . . . ?
C9 Rh C11 C12 177.59(17) . . . . ?
N Rh C11 C12 73.09(19) . . . . ?
N Rh C11 C12 5.2(3) 4_565 . . . ?
C11 Rh C11 C12 -79.41(18) 4_565 . . . ?
C10 Rh C11 C12 -115.9(3) . . . . ?
C12 Rh C11 C12 -36.39(19) 4_565 . . . ?
C9 Rh C11 C14 57.0(3) . . . . ?
N Rh C11 C14 -47.5(3) . . . . ?
N Rh C11 C14 -115.5(3) 4_565 . . . ?
C11 Rh C11 C14 160.0(3) 4_565 . . . ?
C10 Rh C11 C14 123.5(4) . . . . ?
C12 Rh C11 C14 -157.0(3) 4_565 . . . ?
C12 Rh C11 C14 -120.6(4) . . . . ?
C10 C11 C12 C12 -2.2(3) . . . 4_565 ?
C14 C11 C12 C12 -175.6(3) . . . 4_565 ?
Rh C11 C12 C12 61.00(9) . . . 4_565 ?
C10 C11 C12 C15 178.0(3) . . . . ?
C14 C11 C12 C15 4.6(5) . . . . ?
Rh C11 C12 C15 -118.7(3) . . . . ?
C10 C11 C12 Rh -63.2(2) . . . . ?
C14 C11 C12 Rh 123.4(3) . . . . ?
C9 Rh C12 C12 -123.0(2) . . . 4_565 ?
N Rh C12 C12 125.65(7) . . . 4_565 ?
N Rh C12 C12 63.79(8) 4_565 . . 4_565 ?
C11 Rh C12 C12 -37.50(11) 4_565 . . 4_565 ?
C11 Rh C12 C12 -118.70(17) . . . 4_565 ?
C10 Rh C12 C12 -80.28(7) . . . 4_565 ?
C9 Rh C12 C11 -4.3(3) . . . . ?
N Rh C12 C11 -115.65(18) . . . . ?
N Rh C12 C11 -177.51(17) 4_565 . . . ?
C11 Rh C12 C11 81.2(2) 4_565 . . . ?
C10 Rh C12 C11 38.42(17) . . . . ?
C12 Rh C12 C11 118.70(17) 4_565 . . . ?
C9 Rh C12 C15 113.8(3) . . . . ?
N Rh C12 C15 2.4(3) . . . . ?
N Rh C12 C15 -59.4(3) 4_565 . . . ?
C11 Rh C12 C15 -160.7(3) 4_565 . . . ?
C11 Rh C12 C15 118.1(4) . . . . ?
C10 Rh C12 C15 156.5(3) . . . . ?
C12 Rh C12 C15 -123.2(3) 4_565 . . . ?
